data_9004588
loop_
_publ_author_name
'Li, Y.'
'Burns, P. C.'

_publ_section_title
;
 Investigations of crystal-chemical variability in lead uranyl oxide
 hydrates. II. Fourmarierite
 Sample: UMN753
;
_journal_name_full 'The Canadian Mineralogist'
_journal_page_first 737
_journal_page_last 749
_journal_paper_doi 10.2113/gscanmin.38.3.737
_journal_volume 38
_journal_year 2000
_chemical_formula_sum 'H10 O19 Pb U4'
_chemical_name_mineral Fourmarierite
_space_group_IT_number 36
_symmetry_space_group_name_Hall 'B -2 -2b'
_symmetry_space_group_name_H-M 'B b 21 m'
_cell_angle_alpha 90
_cell_angle_beta 90
_cell_angle_gamma 90
_cell_formula_units_Z 8
_cell_length_a 14.024
_cell_length_b 16.420
_cell_length_c 14.338
_cell_volume 3301.670
_database_code_amcsd 0005680
_exptl_crystal_density_diffrn 5.920
_cod_original_formula_sum 'U4 Pb O19 H10'
_cod_database_code 9004588

loop_
_space_group_symop_operation_xyz
x,y,z
1/2+x,y,1/2+z
-x,1/2+y,z
1/2-x,1/2+y,1/2+z
x,y,-z
1/2+x,y,1/2-z
-x,1/2+y,-z
1/2-x,1/2+y,1/2-z

loop_
_atom_site_label
_atom_site_fract_x
_atom_site_fract_y
_atom_site_fract_z
_atom_site_U_iso_or_equiv
_atom_site_type_symbol
_atom_site_attached_hydrogens
U(1) 0.02480 0.11680 0.24320 0.01600 U 0
U(2) 0.01540 0.38300 0.24000 0.01600 U 0
U(3) 0.27240 0.02140 0.22160 0.01600 U 0
U(4) 0.24130 0.25340 0.26130 0.01600 U 0
Pb(1) 0.18680 0.38160 0.00000 0.02900 Pb 0
Pb(2) 0.32890 0.60370 0.00000 0.02900 Pb 0
O(1) -0.00350 0.13860 0.12170 0.02300 O 0
O(2) 0.04890 0.09330 0.36740 0.02600 O 0
O(3) 0.05580 0.37650 0.12090 0.01800 O 0
O(4) -0.03100 0.38780 0.35600 0.02700 O 0
O(5) 0.29240 0.02680 0.09630 0.01400 O 0
O(6) 0.24710 0.01310 0.34370 0.02000 O 0
O(7) 0.25200 0.29210 0.14140 0.02300 O 0
O(8) 0.24030 0.21790 0.38400 0.03300 O 0
O(9) 0.10960 -0.01460 0.19450 0.01800 O 0
O(10) -0.07380 0.00930 0.24150 0.01800 O 0
O(11) -0.13180 0.15840 0.28620 0.01500 O 0
O-H(12) 0.06660 0.25430 0.27420 0.03600 O 1
O(13) 0.18170 0.13600 0.21410 0.01600 O 0
O(14) -0.11870 0.31190 0.18860 0.00800 O 0
O-H(15) 0.18370 0.38480 0.29610 0.02500 O 1
Wat(16) 0.12700 0.54000 0.00000 0.05100 O 2
Wat(17) 0.36800 0.45070 0.00000 0.01400 O 2
Wat(18) 0.13900 0.21300 0.00000 0.08200 O 2
Wat(19) 0.45300 0.73600 0.00000 0.05900 O 2
Wat(20) 0.11600 -0.04000 0.00000 0.05900 O 2
Wat(21) 0.35400 0.17240 0.00000 0.02000 O 2
Wat(22) 0.09200 0.77100 0.00000 0.05200 O 2
Wat(23) 0.32600 0.87400 0.00000 0.04900 O 2

loop_
_cod_changelog_entry_id
_cod_changelog_entry_author
_cod_changelog_entry_date
_cod_changelog_entry_text
1
;cod-tools version 3.8.0
Id: cif_guess_AMCSD_atom_types 9581 2023-05-17 12:35:41Z saulius
;
2023-05-23T09:15:59+03:00
;Derived atom types and hydrogen counts
from atom names that follow the AMCSD naming convention
(Wat == water, O-H == hydroxyl).
;

loop_
_cod_related_entry_id
_cod_related_entry_database
_cod_related_entry_code
1 AMCSD 0005680
